data_7700250
loop_
_publ_author_name
'Knauer, Lena'
'Wattenberg, Jonathan'
'Kroesen, Ulrike'
'Strohmann, Carsten'

_publ_section_title
;
 The smaller, the better? How the aggregate size affects the reactivity of
 (trimethylsilyl)methyllithium.
;
_journal_issue 30
_journal_name_full 'Dalton transactions (Cambridge, England : 2003)'
_journal_page_first 11285
_journal_page_last 11291
_journal_paper_doi 10.1039/c9dt02182e
_journal_volume 48
_journal_year 2019
_chemical_formula_moiety '2(C29 H61 Li2 N3 Si2), C7 H13 N'
_chemical_formula_sum 'C65 H135 Li4 N7 Si4'
_chemical_formula_weight 1154.91
_chemical_properties_physical Air-sensitive,Moisture-sensitive,Heat-sensitive,Pyrophoric
_space_group_crystal_system monoclinic
_space_group_IT_number 15
_space_group_name_Hall '-C 2yc'
_space_group_name_H-M_alt 'C 1 2/c 1'
_symmetry_space_group_name_Hall '-C 2yc'
_symmetry_space_group_name_H-M 'C 1 2/c 1'
_atom_sites_solution_hydrogens mixed
_atom_sites_solution_primary dual
_audit_creation_date 2019-05-21
_audit_creation_method
;
Olex2 1.2
(compiled 2018.05.29 svn.r3508 for OlexSys, GUI svn.r5506)
;
_audit_update_record
;
2019-05-21 deposited with the CCDC.    2019-06-12 downloaded from the CCDC.
;
_cell_angle_alpha 90
_cell_angle_beta 105.610(4)
_cell_angle_gamma 90
_cell_formula_units_Z 4
_cell_length_a 21.750(3)
_cell_length_b 12.1145(15)
_cell_length_c 31.140(5)
_cell_measurement_reflns_used 9351
_cell_measurement_temperature 100.0
_cell_measurement_theta_max 27.83
_cell_measurement_theta_min 2.52
_cell_volume 7902.5(19)
_computing_cell_refinement 'SAINT V8.38A (Bruker AXS Inc., 2016)'
_computing_data_reduction 'SAINT V8.38A (Bruker AXS Inc., 2016)'
_computing_molecular_graphics 'Olex2 (Dolomanov et al., 2009)'
_computing_publication_material 'Olex2 (Dolomanov et al., 2009)'
_computing_structure_refinement 'XL (Sheldrick, 2008)'
_computing_structure_solution 'XT (Sheldrick, 2015)'
_diffrn_ambient_temperature 100.0
_diffrn_detector 'Bruker D8 VENTURE area detector'
_diffrn_detector_area_resol_mean 10.4167
_diffrn_detector_type 'CMOS PHOTON100 area detector'
_diffrn_measured_fraction_theta_full 0.995
_diffrn_measured_fraction_theta_max 0.982
_diffrn_measurement_device 'four-circle diffractometer'
_diffrn_measurement_device_type 'Bruker D8 VENTURE area detector'
_diffrn_measurement_method '\w and \f scans'
_diffrn_radiation_monochromator 'HELIOS mirror optics'
_diffrn_radiation_probe x-ray
_diffrn_radiation_type MoK\a
_diffrn_radiation_wavelength 0.71073
_diffrn_reflns_av_R_equivalents 0.0602
_diffrn_reflns_av_unetI/netI 0.0580
_diffrn_reflns_Laue_measured_fraction_full 0.995
_diffrn_reflns_Laue_measured_fraction_max 0.982
_diffrn_reflns_limit_h_max 30
_diffrn_reflns_limit_h_min -31
_diffrn_reflns_limit_k_max 16
_diffrn_reflns_limit_k_min -17
_diffrn_reflns_limit_l_max 43
_diffrn_reflns_limit_l_min -44
_diffrn_reflns_number 50164
_diffrn_reflns_point_group_measured_fraction_full 0.995
_diffrn_reflns_point_group_measured_fraction_max 0.982
_diffrn_reflns_theta_full 25.242
_diffrn_reflns_theta_max 30.576
_diffrn_reflns_theta_min 2.515
_diffrn_source 'microfocus sealed X-ray tube'
_diffrn_source_type 'Incoatec I\ms'
_diffrn_standards_number 0
_exptl_absorpt_coefficient_mu 0.112
_exptl_absorpt_correction_T_max 0.5644
_exptl_absorpt_correction_T_min 0.4562
_exptl_absorpt_correction_type multi-scan
_exptl_absorpt_process_details
'SADABS-2016/2 (Bruker,2016/2) was used for absorption correction. wR2(int) was 0.1626 before and 0.0939 after correction. The Ratio of minimum to maximum transmission is 0.6167. The \l/2 correction factor is Not present.'
_exptl_crystal_colour colourless
_exptl_crystal_colour_primary colourless
_exptl_crystal_density_diffrn 0.971
_exptl_crystal_description block
_exptl_crystal_F_000 2568
_exptl_crystal_recrystallization_method 'Re-crystallisation from solvent: n-pentane'
_exptl_crystal_size_max 0.771
_exptl_crystal_size_mid 0.459
_exptl_crystal_size_min 0.174
_refine_diff_density_max 0.967
_refine_diff_density_min -0.494
_refine_diff_density_rms 0.079
_refine_ls_extinction_method none
_refine_ls_goodness_of_fit_ref 1.036
_refine_ls_hydrogen_treatment mixed
_refine_ls_matrix_type full
_refine_ls_number_parameters 386
_refine_ls_number_reflns 11922
_refine_ls_number_restraints 0
_refine_ls_restrained_S_all 1.036
_refine_ls_R_factor_all 0.0880
_refine_ls_R_factor_gt 0.0667
_refine_ls_shift/su_max 0.001
_refine_ls_shift/su_mean 0.000
_refine_ls_structure_factor_coef Fsqd
_refine_ls_weighting_details 'w=1/[\s^2^(Fo^2^)+(0.0918P)^2^+17.9710P] where P=(Fo^2^+2Fc^2^)/3'
_refine_ls_weighting_scheme calc
_refine_ls_wR_factor_gt 0.1861
_refine_ls_wR_factor_ref 0.1988
_reflns_Friedel_coverage 0.000
_reflns_number_gt 8914
_reflns_number_total 11922
_reflns_threshold_expression 'I > 2\s(I)'
_cod_data_source_file c9dt02182e2.cif
_cod_data_source_block b0373
_cod_depositor_comments 'Adding full bibliography for 7700249--7700251.cif.'
_cod_original_cell_volume 7902.4(19)
_cod_database_code 7700250
_shelx_shelxl_version_number 2018/3
_shelx_space_group_comment
;
The symmetry employed for this shelxl refinement is uniquely defined
by the following loop, which should always be used as a source of
symmetry information in preference to the above space-group names.
They are only intended as comments.
;
_shelx_estimated_absorpt_t_max 0.981
_shelx_estimated_absorpt_t_min 0.918
_olex2_refinement_description
;
1. Fixed Uiso
 At 1.2 times of:
  All C(H) groups, All C(H,H) groups, All C(H,H,H,H) groups
 At 1.5 times of:
  All C(H,H,H) groups
2. Uiso/Uaniso restraints and constraints
Uanis(C30) = Uanis(N4)
3. Others
 Fixed Sof: N4(0.5) C30(0.5) H30(0.5) H31A(0.5) H31B(0.5) H31C(0.5) H31D(0.5)
 H32A(0.5) H32B(0.5) H32C(0.5) H32D(0.5) H33A(0.5) H33B(0.5) H33C(0.5) H33D(0.5)
4.a Ternary CH refined with riding coordinates:
 C3(H3), C18(H18), C25(H25), C30(H30)
4.b Secondary CH2 refined with riding coordinates:
 C1(H1A,H1B), C2(H2A,H2B), C4(H4A,H4B), C5(H5A,H5B), C6(H6A,H6B), C7(H7A,H7B),
 C16(H16A,H16B), C17(H17A,H17B), C19(H19A,H19B), C20(H20A,H20B), C21(H21A,H21B),
  C22(H22A,H22B), C23(H23A,H23B), C24(H24A,H24B), C26(H26A,H26B), C27(H27A,
 H27B), C28(H28A,H28B), C29(H29A,H29B), C31(H31A,H31B), C31(H31C,H31D),
 C32(H32A,H32B), C32(H32C,H32D), C33(H33A,H33B), C33(H33C,H33D)
4.c Idealised Me refined as rotating group:
 C8(H8A,H8B,H8C), C9(H9A,H9B,H9C), C10(H10A,H10B,H10C), C13(H13A,H13B,H13C),
 C14(H14A,H14B,H14C), C15(H15A,H15B,H15C)
;
_olex2_submission_special_instructions 'No special instructions were received'

loop_
_space_group_symop_operation_xyz
'x, y, z'
'-x, y, -z+1/2'
'x+1/2, y+1/2, z'
'-x+1/2, y+1/2, -z+1/2'
'-x, -y, -z'
'x, -y, z-1/2'
'-x+1/2, -y+1/2, -z'
'x+1/2, -y+1/2, z-1/2'

loop_
_atom_site_label
_atom_site_type_symbol
_atom_site_fract_x
_atom_site_fract_y
_atom_site_fract_z
_atom_site_U_iso_or_equiv
_atom_site_adp_type
_atom_site_occupancy
_atom_site_site_symmetry_order
_atom_site_calc_flag
_atom_site_refinement_flags_posn
_atom_site_refinement_flags_occupancy
_atom_site_disorder_assembly
_atom_site_disorder_group
Si2 Si 0.60718(3) 0.68597(4) 0.57588(2) 0.01737(12) Uani 1 1 d . . . .
Si1 Si 0.83994(2) 0.45850(4) 0.58174(2) 0.01778(12) Uani 1 1 d . . . .
N1 N 0.65825(8) 0.50500(13) 0.47182(5) 0.0185(3) Uani 1 1 d . . . .
N2 N 0.63074(8) 0.24961(13) 0.60095(5) 0.0158(3) Uani 1 1 d . . . .
N3 N 0.71188(8) 0.44051(14) 0.68097(5) 0.0194(3) Uani 1 1 d . . . .
C1 C 0.58929(10) 0.47587(18) 0.45572(7) 0.0237(4) Uani 1 1 d . . . .
H1A H 0.563731 0.532201 0.466246 0.028 Uiso 1 1 calc R . . .
H1B H 0.581968 0.403897 0.468573 0.028 Uiso 1 1 calc R . . .
C2 C 0.56660(11) 0.46890(19) 0.40437(7) 0.0266(4) Uani 1 1 d . . . .
H2A H 0.557564 0.391191 0.394933 0.032 Uiso 1 1 calc R . . .
H2B H 0.526935 0.512262 0.393141 0.032 Uiso 1 1 calc R . . .
C3 C 0.61943(11) 0.51512(18) 0.38538(7) 0.0253(4) Uani 1 1 d . . . .
H3 H 0.604592 0.518918 0.352101 0.030 Uiso 1 1 calc R . . .
C4 C 0.67808(12) 0.4410(2) 0.40017(8) 0.0301(5) Uani 1 1 d . . . .
H4A H 0.714549 0.474549 0.391595 0.036 Uiso 1 1 calc R . . .
H4B H 0.669133 0.367975 0.385524 0.036 Uiso 1 1 calc R . . .
C5 C 0.69454(11) 0.42735(18) 0.45138(7) 0.0252(4) Uani 1 1 d . . . .
H5A H 0.684925 0.350758 0.458582 0.030 Uiso 1 1 calc R . . .
H5B H 0.740810 0.440046 0.464259 0.030 Uiso 1 1 calc R . . .
C6 C 0.63682(12) 0.63029(19) 0.40512(7) 0.0289(5) Uani 1 1 d . . . .
H6A H 0.598136 0.677095 0.399278 0.035 Uiso 1 1 calc R . . .
H6B H 0.667734 0.665664 0.391215 0.035 Uiso 1 1 calc R . . .
C7 C 0.66652(10) 0.61829(16) 0.45593(7) 0.0218(4) Uani 1 1 d . . . .
H7A H 0.712621 0.635858 0.463096 0.026 Uiso 1 1 calc R . . .
H7B H 0.646186 0.671935 0.471804 0.026 Uiso 1 1 calc R . . .
C8 C 0.83279(10) 0.57557(17) 0.54071(8) 0.0258(4) Uani 1 1 d . . . .
H8A H 0.802213 0.630112 0.545788 0.039 Uiso 1 1 calc GR . . .
H8B H 0.817867 0.546810 0.510259 0.039 Uiso 1 1 calc GR . . .
H8C H 0.874585 0.610603 0.544782 0.039 Uiso 1 1 calc GR . . .
C9 C 0.90320(11) 0.36448(19) 0.57092(9) 0.0311(5) Uani 1 1 d . . . .
H9A H 0.886837 0.328270 0.541944 0.047 Uiso 1 1 calc GR . . .
H9B H 0.914481 0.308431 0.594423 0.047 Uiso 1 1 calc GR . . .
H9C H 0.941166 0.407875 0.570765 0.047 Uiso 1 1 calc GR . . .
C10 C 0.87832(12) 0.5225(3) 0.63772(8) 0.0396(6) Uani 1 1 d . . . .
H10A H 0.878067 0.469187 0.661351 0.059 Uiso 1 1 calc GR . . .
H10B H 0.854389 0.588507 0.641650 0.059 Uiso 1 1 calc GR . . .
H10C H 0.922446 0.542933 0.639249 0.059 Uiso 1 1 calc GR . . .
C11 C 0.76270(9) 0.39255(16) 0.57828(6) 0.0180(3) Uani 1 1 d . . . .
H11A H 0.7688(15) 0.339(3) 0.6045(10) 0.038(8) Uiso 1 1 d . . . .
H11B H 0.7500(15) 0.349(3) 0.5504(10) 0.038(8) Uiso 1 1 d . . . .
C12 C 0.60926(9) 0.53478(15) 0.57431(7) 0.0182(3) Uani 1 1 d . . . .
H12A H 0.5996(13) 0.515(2) 0.6008(9) 0.027(7) Uiso 1 1 d . . . .
H12B H 0.5726(14) 0.514(2) 0.5492(9) 0.032(7) Uiso 1 1 d . . . .
C13 C 0.58672(11) 0.74325(17) 0.62662(7) 0.0259(4) Uani 1 1 d . . . .
H13A H 0.587716 0.824082 0.625779 0.039 Uiso 1 1 calc GR . . .
H13B H 0.617893 0.716894 0.653589 0.039 Uiso 1 1 calc GR . . .
H13C H 0.543913 0.718543 0.626877 0.039 Uiso 1 1 calc GR . . .
C14 C 0.54810(10) 0.74833(17) 0.52619(7) 0.0250(4) Uani 1 1 d . . . .
H14A H 0.553969 0.715613 0.498786 0.037 Uiso 1 1 calc GR . . .
H14B H 0.554977 0.828234 0.525828 0.037 Uiso 1 1 calc GR . . .
H14C H 0.504614 0.733602 0.528109 0.037 Uiso 1 1 calc GR . . .
C15 C 0.68653(10) 0.75185(17) 0.57658(8) 0.0253(4) Uani 1 1 d . . . .
H15A H 0.682994 0.832255 0.578439 0.038 Uiso 1 1 calc GR . . .
H15B H 0.698033 0.732372 0.549190 0.038 Uiso 1 1 calc GR . . .
H15C H 0.719570 0.724982 0.602462 0.038 Uiso 1 1 calc GR . . .
C16 C 0.66245(10) 0.17054(16) 0.63619(7) 0.0222(4) Uani 1 1 d . . . .
H16A H 0.661213 0.200164 0.665575 0.027 Uiso 1 1 calc R . . .
H16B H 0.707791 0.162875 0.636263 0.027 Uiso 1 1 calc R . . .
C17 C 0.63042(11) 0.05528(17) 0.62952(7) 0.0271(4) Uani 1 1 d . . . .
H17A H 0.661273 -0.001059 0.625348 0.032 Uiso 1 1 calc R . . .
H17B H 0.616099 0.035020 0.656086 0.032 Uiso 1 1 calc R . . .
C18 C 0.57325(10) 0.06004(16) 0.58833(7) 0.0205(4) Uani 1 1 d . . . .
H18 H 0.550918 -0.012897 0.583395 0.025 Uiso 1 1 calc R . . .
C19 C 0.59697(11) 0.09074(17) 0.54810(7) 0.0237(4) Uani 1 1 d . . . .
H19A H 0.560476 0.095771 0.521136 0.028 Uiso 1 1 calc R . . .
H19B H 0.626608 0.033350 0.542959 0.028 Uiso 1 1 calc R . . .
C20 C 0.63163(11) 0.20303(17) 0.55712(7) 0.0224(4) Uani 1 1 d . . . .
H20A H 0.676461 0.193520 0.556176 0.027 Uiso 1 1 calc R . . .
H20B H 0.610859 0.255623 0.533292 0.027 Uiso 1 1 calc R . . .
C21 C 0.56359(9) 0.26202(16) 0.60191(7) 0.0209(4) Uani 1 1 d . . . .
H21A H 0.541625 0.313506 0.578001 0.025 Uiso 1 1 calc R . . .
H21B H 0.562317 0.294529 0.630823 0.025 Uiso 1 1 calc R . . .
C22 C 0.52772(10) 0.15040(18) 0.59548(8) 0.0255(4) Uani 1 1 d . . . .
H22A H 0.512898 0.133282 0.622136 0.031 Uiso 1 1 calc R . . .
H22B H 0.489958 0.154426 0.569330 0.031 Uiso 1 1 calc R . . .
C23 C 0.73327(11) 0.55593(17) 0.67861(7) 0.0262(4) Uani 1 1 d . . . .
H23A H 0.697943 0.599591 0.659409 0.031 Uiso 1 1 calc R . . .
H23B H 0.769377 0.557112 0.664888 0.031 Uiso 1 1 calc R . . .
C24 C 0.75436(14) 0.60921(19) 0.72529(9) 0.0396(6) Uani 1 1 d . . . .
H24A H 0.796948 0.643513 0.729839 0.048 Uiso 1 1 calc R . . .
H24B H 0.723692 0.667526 0.727909 0.048 Uiso 1 1 calc R . . .
C25 C 0.75699(13) 0.5217(2) 0.76000(7) 0.0333(5) Uani 1 1 d . . . .
H25 H 0.774120 0.553165 0.790582 0.040 Uiso 1 1 calc R . . .
C26 C 0.69045(14) 0.4727(3) 0.75474(9) 0.0471(7) Uani 1 1 d . . . .
H26A H 0.662483 0.527704 0.763567 0.056 Uiso 1 1 calc R . . .
H26B H 0.693391 0.407025 0.774128 0.056 Uiso 1 1 calc R . . .
C27 C 0.66240(11) 0.4397(2) 0.70533(8) 0.0309(5) Uani 1 1 d . . . .
H27A H 0.643521 0.364957 0.703783 0.037 Uiso 1 1 calc R . . .
H27B H 0.627975 0.491907 0.690982 0.037 Uiso 1 1 calc R . . .
C28 C 0.76729(11) 0.37512(17) 0.70643(7) 0.0255(4) Uani 1 1 d . . . .
H28A H 0.798858 0.369068 0.688819 0.031 Uiso 1 1 calc R . . .
H28B H 0.752892 0.299638 0.711114 0.031 Uiso 1 1 calc R . . .
C29 C 0.79968(13) 0.4278(2) 0.75217(8) 0.0358(5) Uani 1 1 d . . . .
H29A H 0.805122 0.371873 0.776103 0.043 Uiso 1 1 calc R . . .
H29B H 0.842309 0.456659 0.752319 0.043 Uiso 1 1 calc R . . .
Li1 Li 0.68476(17) 0.4972(3) 0.54252(12) 0.0224(7) Uani 1 1 d . . . .
Li2 Li 0.68024(17) 0.4042(3) 0.61038(11) 0.0200(6) Uani 1 1 d . . . .
N4 N 0.9482(9) 0.7432(18) 0.7677(8) 0.0224(17) Uani 0.5 1 d . P A 2
C30 C 0.9579(11) 0.728(2) 0.7673(9) 0.0224(17) Uani 0.5 1 d . P A 1
H30 H 0.921430 0.726684 0.781133 0.027 Uiso 0.5 1 calc R P A 1
C31 C 0.93521(13) 0.7971(2) 0.72401(9) 0.0368(6) Uani 1 1 d . . . .
H31A H 0.895659 0.765494 0.704252 0.044 Uiso 0.5 1 calc R P A 1
H31B H 0.926885 0.874505 0.730942 0.044 Uiso 0.5 1 calc R P A 1
H31C H 0.925075 0.875685 0.727512 0.044 Uiso 0.5 1 calc R P A 2
H31D H 0.896932 0.762566 0.703876 0.044 Uiso 0.5 1 calc R P A 2
C32 C 0.99035(12) 0.7910(2) 0.70178(8) 0.0325(5) Uani 1 1 d . . . .
H32A H 0.976365 0.752839 0.672655 0.039 Uiso 0.5 1 calc R P B 1
H32B H 1.005116 0.866071 0.696867 0.039 Uiso 0.5 1 calc R P B 1
H32C H 0.976913 0.744802 0.674633 0.039 Uiso 0.5 1 calc R P C 2
H32D H 0.999177 0.866131 0.692431 0.039 Uiso 0.5 1 calc R P C 2
C33 C 0.97054(14) 0.6206(2) 0.75902(9) 0.0405(6) Uani 1 1 d . . . .
H33A H 0.933626 0.587881 0.736862 0.049 Uiso 0.5 1 calc R P A 1
H33B H 0.978887 0.576736 0.786813 0.049 Uiso 0.5 1 calc R P A 1
H33C H 0.980255 0.578605 0.787319 0.049 Uiso 0.5 1 calc R P A 2
H33D H 0.935047 0.582690 0.737426 0.049 Uiso 0.5 1 calc R P A 2

loop_
_atom_site_aniso_label
_atom_site_aniso_U_11
_atom_site_aniso_U_22
_atom_site_aniso_U_33
_atom_site_aniso_U_23
_atom_site_aniso_U_13
_atom_site_aniso_U_12
Si2 0.0155(2) 0.0124(2) 0.0246(3) 0.00188(18) 0.00616(19) 0.00159(18)
Si1 0.0127(2) 0.0176(2) 0.0231(3) 0.00040(19) 0.00497(19) -0.00170(18)
N1 0.0175(8) 0.0133(7) 0.0245(8) 0.0022(6) 0.0054(6) 0.0008(6)
N2 0.0146(7) 0.0132(7) 0.0198(7) 0.0007(5) 0.0048(6) 0.0002(5)
N3 0.0193(8) 0.0182(7) 0.0204(7) -0.0009(6) 0.0046(6) -0.0017(6)
C1 0.0195(9) 0.0235(9) 0.0286(10) 0.0007(8) 0.0075(8) -0.0046(7)
C2 0.0217(10) 0.0267(10) 0.0297(10) -0.0032(8) 0.0039(8) -0.0034(8)
C3 0.0266(10) 0.0269(10) 0.0218(9) 0.0001(8) 0.0052(8) 0.0008(8)
C4 0.0308(12) 0.0310(11) 0.0304(11) -0.0032(9) 0.0115(9) 0.0067(9)
C5 0.0229(10) 0.0200(9) 0.0313(10) -0.0005(8) 0.0047(8) 0.0060(8)
C6 0.0337(12) 0.0229(10) 0.0271(10) 0.0064(8) 0.0031(9) -0.0027(8)
C7 0.0245(10) 0.0145(8) 0.0251(9) 0.0021(7) 0.0045(8) -0.0030(7)
C8 0.0191(9) 0.0194(9) 0.0397(12) 0.0044(8) 0.0092(8) -0.0026(7)
C9 0.0198(10) 0.0252(10) 0.0521(14) 0.0077(10) 0.0163(10) 0.0054(8)
C10 0.0288(12) 0.0618(18) 0.0292(11) -0.0113(11) 0.0096(9) -0.0228(12)
C11 0.0159(8) 0.0158(8) 0.0223(9) 0.0002(7) 0.0053(7) -0.0019(6)
C12 0.0192(9) 0.0129(8) 0.0227(9) 0.0014(6) 0.0059(7) 0.0011(6)
C13 0.0280(11) 0.0189(9) 0.0323(11) -0.0007(8) 0.0109(9) 0.0025(8)
C14 0.0213(10) 0.0212(9) 0.0318(10) 0.0042(8) 0.0059(8) 0.0060(8)
C15 0.0202(9) 0.0193(9) 0.0373(11) 0.0027(8) 0.0094(8) -0.0029(7)
C16 0.0224(9) 0.0150(8) 0.0247(9) 0.0013(7) -0.0014(7) -0.0023(7)
C17 0.0324(11) 0.0140(9) 0.0291(10) 0.0040(7) -0.0017(8) -0.0038(8)
C18 0.0218(9) 0.0140(8) 0.0244(9) -0.0006(7) 0.0041(7) -0.0055(7)
C19 0.0279(10) 0.0197(9) 0.0242(9) -0.0059(7) 0.0084(8) -0.0061(8)
C20 0.0277(10) 0.0196(9) 0.0223(9) -0.0018(7) 0.0107(8) -0.0052(7)
C21 0.0148(8) 0.0177(9) 0.0308(10) -0.0021(7) 0.0073(7) 0.0005(7)
C22 0.0197(9) 0.0238(10) 0.0352(11) -0.0016(8) 0.0112(8) -0.0055(8)
C23 0.0284(11) 0.0181(9) 0.0314(10) 0.0015(8) 0.0066(8) -0.0013(8)
C24 0.0479(15) 0.0177(10) 0.0433(14) -0.0058(9) -0.0049(11) -0.0049(10)
C25 0.0375(13) 0.0344(12) 0.0237(10) -0.0110(9) 0.0008(9) -0.0081(10)
C26 0.0415(15) 0.071(2) 0.0324(13) -0.0192(13) 0.0158(11) -0.0109(14)
C27 0.0251(11) 0.0410(13) 0.0287(11) -0.0118(9) 0.0109(9) -0.0091(9)
C28 0.0282(11) 0.0201(9) 0.0244(10) -0.0001(7) 0.0003(8) -0.0005(8)
C29 0.0405(14) 0.0283(11) 0.0286(11) -0.0007(9) -0.0077(10) -0.0018(10)
Li1 0.0211(17) 0.0198(16) 0.0265(17) 0.0034(13) 0.0070(13) 0.0001(13)
Li2 0.0210(16) 0.0158(15) 0.0223(15) 0.0004(12) 0.0045(13) -0.0009(12)
N4 0.015(5) 0.027(5) 0.0302(10) -0.002(3) 0.014(3) 0.006(3)
C30 0.015(5) 0.027(5) 0.0302(10) -0.002(3) 0.014(3) 0.006(3)
C31 0.0348(13) 0.0392(13) 0.0392(13) 0.0089(10) 0.0149(10) 0.0168(10)
C32 0.0396(13) 0.0324(12) 0.0291(11) 0.0092(9) 0.0157(10) 0.0116(10)
C33 0.0531(17) 0.0298(12) 0.0336(12) 0.0036(10) 0.0034(11) -0.0188(11)

loop_
_atom_type_symbol
_atom_type_description
_atom_type_scat_dispersion_real
_atom_type_scat_dispersion_imag
_atom_type_scat_source
C C 0.0033 0.0016 'International Tables Vol C Tables 4.2.6.8 and 6.1.1.4'
H H 0.0000 0.0000 'International Tables Vol C Tables 4.2.6.8 and 6.1.1.4'
Li Li -0.0003 0.0001 'International Tables Vol C Tables 4.2.6.8 and 6.1.1.4'
N N 0.0061 0.0033 'International Tables Vol C Tables 4.2.6.8 and 6.1.1.4'
Si Si 0.0817 0.0704 'International Tables Vol C Tables 4.2.6.8 and 6.1.1.4'

loop_
_geom_angle_atom_site_label_1
_geom_angle_atom_site_label_2
_geom_angle_atom_site_label_3
_geom_angle
_geom_angle_site_symmetry_1
_geom_angle_site_symmetry_3
C12 Si2 C13 113.78(9) . .
C12 Si2 C14 113.28(10) . .
C12 Si2 C15 113.07(9) . .
C13 Si2 C15 104.76(10) . .
C14 Si2 C13 106.15(10) . .
C14 Si2 C15 104.97(10) . .
C9 Si1 C8 105.32(10) . .
C10 Si1 C8 104.62(12) . .
C10 Si1 C9 104.52(13) . .
C11 Si1 C8 112.32(9) . .
C11 Si1 C9 115.26(10) . .
C11 Si1 C10 113.79(10) . .
C1 N1 Li1 107.85(15) . .
C5 N1 C1 108.07(16) . .
C5 N1 C7 108.53(16) . .
C5 N1 Li1 113.02(15) . .
C7 N1 C1 107.92(15) . .
C7 N1 Li1 111.28(15) . .
C16 N2 C20 108.51(15) . .
C16 N2 Li2 110.35(15) . .
C20 N2 Li2 109.19(14) . .
C21 N2 C16 108.48(15) . .
C21 N2 C20 108.40(15) . .
C21 N2 Li2 111.83(15) . .
C23 N3 Li2 99.19(15) . .
C27 N3 C23 108.31(17) . .
C27 N3 C28 108.81(17) . .
C27 N3 Li2 116.40(16) . .
C28 N3 C23 108.07(16) . .
C28 N3 Li2 115.18(15) . .
N1 C1 H1A 109.2 . .
N1 C1 H1B 109.2 . .
N1 C1 C2 111.95(16) . .
H1A C1 H1B 107.9 . .
C2 C1 H1A 109.2 . .
C2 C1 H1B 109.2 . .
C1 C2 H2A 110.0 . .
C1 C2 H2B 110.0 . .
H2A C2 H2B 108.4 . .
C3 C2 C1 108.41(17) . .
C3 C2 H2A 110.0 . .
C3 C2 H2B 110.0 . .
C2 C3 H3 110.5 . .
C4 C3 C2 108.72(19) . .
C4 C3 H3 110.5 . .
C4 C3 C6 108.61(19) . .
C6 C3 C2 107.93(18) . .
C6 C3 H3 110.5 . .
C3 C4 H4A 110.0 . .
C3 C4 H4B 110.0 . .
C3 C4 C5 108.47(17) . .
H4A C4 H4B 108.4 . .
C5 C4 H4A 110.0 . .
C5 C4 H4B 110.0 . .
N1 C5 C4 111.96(17) . .
N1 C5 H5A 109.2 . .
N1 C5 H5B 109.2 . .
C4 C5 H5A 109.2 . .
C4 C5 H5B 109.2 . .
H5A C5 H5B 107.9 . .
C3 C6 H6A 110.0 . .
C3 C6 H6B 110.0 . .
C3 C6 C7 108.38(17) . .
H6A C6 H6B 108.4 . .
C7 C6 H6A 110.0 . .
C7 C6 H6B 110.0 . .
N1 C7 C6 111.89(16) . .
N1 C7 H7A 109.2 . .
N1 C7 H7B 109.2 . .
C6 C7 H7A 109.2 . .
C6 C7 H7B 109.2 . .
H7A C7 H7B 107.9 . .
Si1 C8 H8A 109.5 . .
Si1 C8 H8B 109.5 . .
Si1 C8 H8C 109.5 . .
H8A C8 H8B 109.5 . .
H8A C8 H8C 109.5 . .
H8B C8 H8C 109.5 . .
Si1 C9 H9A 109.5 . .
Si1 C9 H9B 109.5 . .
Si1 C9 H9C 109.5 . .
H9A C9 H9B 109.5 . .
H9A C9 H9C 109.5 . .
H9B C9 H9C 109.5 . .
Si1 C10 H10A 109.5 . .
Si1 C10 H10B 109.5 . .
Si1 C10 H10C 109.5 . .
H10A C10 H10B 109.5 . .
H10A C10 H10C 109.5 . .
H10B C10 H10C 109.5 . .
Si1 C11 H11A 108.0(17) . .
Si1 C11 H11B 108.5(18) . .
Si1 C11 Li1 110.59(13) . .
Si1 C11 Li2 139.65(13) . .
H11A C11 H11B 108(2) . .
Li1 C11 H11A 134.2(17) . .
Li1 C11 H11B 82.4(18) . .
Li1 C11 Li2 65.84(14) . .
Li2 C11 H11A 68.9(17) . .
Li2 C11 H11B 110.6(18) . .
Si2 C12 H12A 102.8(17) . .
Si2 C12 H12B 104.7(17) . .
Si2 C12 Li1 104.33(13) . .
Si2 C12 Li2 134.21(14) . .
H12A C12 H12B 108(2) . .
Li1 C12 H12A 136.1(17) . .
Li1 C12 H12B 97.6(17) . .
Li1 C12 Li2 65.60(14) . .
Li2 C12 H12A 70.7(17) . .
Li2 C12 H12B 120.6(17) . .
Si2 C13 H13A 109.5 . .
Si2 C13 H13B 109.5 . .
Si2 C13 H13C 109.5 . .
H13A C13 H13B 109.5 . .
H13A C13 H13C 109.5 . .
H13B C13 H13C 109.5 . .
Si2 C14 H14A 109.5 . .
Si2 C14 H14B 109.5 . .
Si2 C14 H14C 109.5 . .
H14A C14 H14B 109.5 . .
H14A C14 H14C 109.5 . .
H14B C14 H14C 109.5 . .
Si2 C15 H15A 109.5 . .
Si2 C15 H15B 109.5 . .
Si2 C15 H15C 109.5 . .
H15A C15 H15B 109.5 . .
H15A C15 H15C 109.5 . .
H15B C15 H15C 109.5 . .
N2 C16 H16A 109.1 . .
N2 C16 H16B 109.1 . .
N2 C16 C17 112.40(16) . .
H16A C16 H16B 107.9 . .
C17 C16 H16A 109.1 . .
C17 C16 H16B 109.1 . .
C16 C17 H17A 110.0 . .
C16 C17 H17B 110.0 . .
H17A C17 H17B 108.4 . .
C18 C17 C16 108.26(16) . .
C18 C17 H17A 110.0 . .
C18 C17 H17B 110.0 . .
C17 C18 H18 110.3 . .
C17 C18 C22 108.45(17) . .
C19 C18 C17 108.68(18) . .
C19 C18 H18 110.3 . .
C19 C18 C22 108.67(17) . .
C22 C18 H18 110.3 . .
C18 C19 H19A 109.9 . .
C18 C19 H19B 109.9 . .
C18 C19 C20 108.81(16) . .
H19A C19 H19B 108.3 . .
C20 C19 H19A 109.9 . .
C20 C19 H19B 109.9 . .
N2 C20 C19 112.10(16) . .
N2 C20 H20A 109.2 . .
N2 C20 H20B 109.2 . .
C19 C20 H20A 109.2 . .
C19 C20 H20B 109.2 . .
H20A C20 H20B 107.9 . .
N2 C21 H21A 109.2 . .
N2 C21 H21B 109.2 . .
N2 C21 C22 112.06(16) . .
H21A C21 H21B 107.9 . .
C22 C21 H21A 109.2 . .
C22 C21 H21B 109.2 . .
C18 C22 C21 108.67(16) . .
C18 C22 H22A 110.0 . .
C18 C22 H22B 110.0 . .
C21 C22 H22A 110.0 . .
C21 C22 H22B 110.0 . .
H22A C22 H22B 108.3 . .
N3 C23 H23A 109.3 . .
N3 C23 H23B 109.3 . .
N3 C23 C24 111.45(18) . .
H23A C23 H23B 108.0 . .
C24 C23 H23A 109.3 . .
C24 C23 H23B 109.3 . .
C23 C24 H24A 109.9 . .
C23 C24 H24B 109.9 . .
H24A C24 H24B 108.3 . .
C25 C24 C23 109.06(18) . .
C25 C24 H24A 109.9 . .
C25 C24 H24B 109.9 . .
C24 C25 H25 110.4 . .
C24 C25 C26 110.2(2) . .
C24 C25 C29 108.5(2) . .
C26 C25 H25 110.4 . .
C29 C25 H25 110.4 . .
C29 C25 C26 106.9(2) . .
C25 C26 H26A 110.0 . .
C25 C26 H26B 110.0 . .
C25 C26 C27 108.3(2) . .
H26A C26 H26B 108.4 . .
C27 C26 H26A 110.0 . .
C27 C26 H26B 110.0 . .
N3 C27 C26 111.28(19) . .
N3 C27 H27A 109.4 . .
N3 C27 H27B 109.4 . .
C26 C27 H27A 109.4 . .
C26 C27 H27B 109.4 . .
H27A C27 H27B 108.0 . .
N3 C28 H28A 109.2 . .
N3 C28 H28B 109.2 . .
N3 C28 C29 112.08(18) . .
H28A C28 H28B 107.9 . .
C29 C28 H28A 109.2 . .
C29 C28 H28B 109.2 . .
C25 C29 C28 107.94(19) . .
C25 C29 H29A 110.1 . .
C25 C29 H29B 110.1 . .
C28 C29 H29A 110.1 . .
C28 C29 H29B 110.1 . .
H29A C29 H29B 108.4 . .
N1 Li1 C11 121.00(18) . .
N1 Li1 H11B 97.7(8) . .
N1 Li1 C12 115.71(17) . .
N1 Li1 Li2 149.6(2) . .
C11 Li1 H11B 25.7(7) . .
C11 Li1 C12 117.95(17) . .
C11 Li1 Li2 59.29(13) . .
C12 Li1 H11B 130.1(8) . .
C12 Li1 Li2 59.24(13) . .
Li2 Li1 H11B 73.0(7) . .
N2 Li2 N3 109.14(16) . .
N2 Li2 C11 108.15(16) . .
N2 Li2 H11A 95.4(8) . .
N2 Li2 C12 106.86(16) . .
N2 Li2 H12A 99.4(8) . .
N2 Li2 Li1 115.14(17) . .
N3 Li2 C11 112.65(16) . .
N3 Li2 H11A 96.6(8) . .
N3 Li2 C12 110.30(16) . .
N3 Li2 H12A 92.2(7) . .
N3 Li2 Li1 135.69(18) . .
C11 Li2 H11A 26.6(8) . .
C11 Li2 C12 109.55(15) . .
C11 Li2 H12A 133.0(8) . .
C11 Li2 Li1 54.87(12) . .
H11A Li2 H12A 159.2(11) . .
C12 Li2 H11A 136.1(8) . .
C12 Li2 H12A 24.1(7) . .
C12 Li2 Li1 55.16(12) . .
Li1 Li2 H11A 81.3(8) . .
Li1 Li2 H12A 79.2(7) . .
C31 N4 C32 109.0(16) . 2_756
C31 N4 C33 104.3(12) . .
C32 N4 C33 101.6(9) 2_756 .
C31 C30 H30 106.4 . .
C32 C30 H30 106.4 2_756 .
C32 C30 C31 107.5(19) 2_756 .
C33 C30 H30 106.4 . .
C33 C30 C31 112.4(17) . .
C33 C30 C32 117.0(14) . 2_756
N4 C31 H31C 108.6 . .
N4 C31 H31D 108.6 . .
N4 C31 C32 114.6(6) . .
C30 C31 H31A 110.7 . .
C30 C31 H31B 110.7 . .
H31A C31 H31B 108.8 . .
H31C C31 H31D 107.6 . .
C32 C31 C30 105.2(8) . .
C32 C31 H31A 110.7 . .
C32 C31 H31B 110.7 . .
C32 C31 H31C 108.6 . .
C32 C31 H31D 108.6 . .
N4 C32 C31 113.2(8) 2_756 .
N4 C32 H32C 108.9 2_756 .
N4 C32 H32D 108.9 2_756 .
C30 C32 N4 10.5(11) 2_756 2_756
C30 C32 C31 106.3(9) 2_756 .
C30 C32 H32A 110.5 2_756 .
C30 C32 H32B 110.5 2_756 .
C31 C32 H32A 110.5 . .
C31 C32 H32B 110.5 . .
C31 C32 H32C 108.9 . .
C31 C32 H32D 108.9 . .
H32A C32 H32B 108.7 . .
H32C C32 H32D 107.7 . .
N4 C33 H33C 109.1 . .
N4 C33 H33D 109.1 . .
C30 C33 C33 107.3(11) . 2_756
C30 C33 H33A 110.2 . .
C30 C33 H33B 110.2 . .
C33 C33 N4 112.5(8) 2_756 .
C33 C33 H33A 110.2 2_756 .
C33 C33 H33B 110.2 2_756 .
C33 C33 H33C 109.1 2_756 .
C33 C33 H33D 109.1 2_756 .
H33A C33 H33B 108.5 . .
H33C C33 H33D 107.8 . .

loop_
_geom_bond_atom_site_label_1
_geom_bond_atom_site_label_2
_geom_bond_distance
_geom_bond_site_symmetry_2
Si2 C12 1.8331(19) .
Si2 C13 1.885(2) .
Si2 C14 1.883(2) .
Si2 C15 1.896(2) .
Si1 C8 1.887(2) .
Si1 C9 1.885(2) .
Si1 C10 1.885(2) .
Si1 C11 1.837(2) .
N1 C1 1.490(3) .
N1 C5 1.478(3) .
N1 C7 1.486(2) .
N1 Li1 2.123(4) .
N2 C16 1.480(2) .
N2 C20 1.482(2) .
N2 C21 1.476(2) .
N2 Li2 2.141(4) .
N3 C23 1.482(3) .
N3 C27 1.474(3) .
N3 C28 1.481(3) .
N3 Li2 2.164(4) .
C1 H1A 0.9900 .
C1 H1B 0.9900 .
C1 C2 1.544(3) .
C2 H2A 0.9900 .
C2 H2B 0.9900 .
C2 C3 1.533(3) .
C3 H3 1.0000 .
C3 C4 1.526(3) .
C3 C6 1.531(3) .
C4 H4A 0.9900 .
C4 H4B 0.9900 .
C4 C5 1.546(3) .
C5 H5A 0.9900 .
C5 H5B 0.9900 .
C6 H6A 0.9900 .
C6 H6B 0.9900 .
C6 C7 1.546(3) .
C7 H7A 0.9900 .
C7 H7B 0.9900 .
C8 H8A 0.9800 .
C8 H8B 0.9800 .
C8 H8C 0.9800 .
C9 H9A 0.9800 .
C9 H9B 0.9800 .
C9 H9C 0.9800 .
C10 H10A 0.9800 .
C10 H10B 0.9800 .
C10 H10C 0.9800 .
C11 H11A 1.03(3) .
C11 H11B 0.99(3) .
C11 Li1 2.169(4) .
C11 Li2 2.280(4) .
C12 H12A 0.94(3) .
C12 H12B 0.99(3) .
C12 Li1 2.181(4) .
C12 Li2 2.284(4) .
C13 H13A 0.9800 .
C13 H13B 0.9800 .
C13 H13C 0.9800 .
C14 H14A 0.9800 .
C14 H14B 0.9800 .
C14 H14C 0.9800 .
C15 H15A 0.9800 .
C15 H15B 0.9800 .
C15 H15C 0.9800 .
C16 H16A 0.9900 .
C16 H16B 0.9900 .
C16 C17 1.549(3) .
C17 H17A 0.9900 .
C17 H17B 0.9900 .
C17 C18 1.529(3) .
C18 H18 1.0000 .
C18 C19 1.524(3) .
C18 C22 1.532(3) .
C19 H19A 0.9900 .
C19 H19B 0.9900 .
C19 C20 1.544(3) .
C20 H20A 0.9900 .
C20 H20B 0.9900 .
C21 H21A 0.9900 .
C21 H21B 0.9900 .
C21 C22 1.547(3) .
C22 H22A 0.9900 .
C22 H22B 0.9900 .
C23 H23A 0.9900 .
C23 H23B 0.9900 .
C23 C24 1.543(3) .
C24 H24A 0.9900 .
C24 H24B 0.9900 .
C24 C25 1.504(4) .
C25 H25 1.0000 .
C25 C26 1.532(4) .
C25 C29 1.529(4) .
C26 H26A 0.9900 .
C26 H26B 0.9900 .
C26 C27 1.547(3) .
C27 H27A 0.9900 .
C27 H27B 0.9900 .
C28 H28A 0.9900 .
C28 H28B 0.9900 .
C28 C29 1.547(3) .
C29 H29A 0.9900 .
C29 H29B 0.9900 .
Li1 H11B 2.26(3) .
Li1 Li2 2.420(5) .
Li2 H11A 2.14(3) .
Li2 H12A 2.16(3) .
N4 C31 1.47(2) .
N4 C32 1.53(2) 2_756
N4 C33 1.608(18) .
C30 H30 1.0000 .
C30 C31 1.55(3) .
C30 C32 1.48(3) 2_756
C30 C33 1.37(2) .
C31 H31A 0.9900 .
C31 H31B 0.9900 .
C31 H31C 0.9900 .
C31 H31D 0.9900 .
C31 C32 1.539(3) .
C32 H32A 0.9900 .
C32 H32B 0.9900 .
C32 H32C 0.9900 .
C32 H32D 0.9900 .
C33 C33 1.531(6) 2_756
C33 H33A 0.9900 .
C33 H33B 0.9900 .
C33 H33C 0.9900 .
C33 H33D 0.9900 .

loop_
_smtbx_masks_void_nr
_smtbx_masks_void_average_x
_smtbx_masks_void_average_y
_smtbx_masks_void_average_z
_smtbx_masks_void_volume
_smtbx_masks_void_count_electrons
_smtbx_masks_void_content
1 0.000 -0.237 0.250 235.0 58.0 n-pentane
2 0.000 0.237 0.750 235.0 58.0 n-pentane
3 0.500 0.263 0.250 235.0 58.0 n-pentane
4 0.500 0.737 0.750 235.0 58.0 n-pentane
